data_4308133
loop_
_publ_author_name
'Ivan V. Korendovych'
'Olga P. Kryatova'
'William M. Reiff'
'Elena V. Rybak-Akimova'

_publ_contact_author_address
;
Department of Chemistry
Tufts University
62 Talbot Avenue 
Medford, MA 02155
USA
;
_publ_contact_author_email elena.rybak-akimova@tufts.edu
_publ_contact_author_fax '1 617 627 3443'
_publ_contact_author_name 'Prof. Elena V. Rybak-Akimova'
_publ_contact_author_phone '1 617 627 3413'
_publ_section_title
;
Iron(II) Complexes with Amide-Containing Macrocycles as Non-Heme Porphyrin
Analogues
;
_journal_name_full 'Inorganic Chemistry'
_journal_page_first 4197
_journal_page_last 4211
_journal_paper_doi 10.1021/ic0701209
_journal_volume 46
_journal_year 2007
_chemical_formula_moiety 'C15 H24 Cl Fe N5 O4, C H4 O'
_chemical_formula_sum 'C16 H28 Cl Fe N5 O5'
_chemical_formula_weight 461.73
_chemical_name_systematic
; 
 ? 
;
_space_group_IT_number 14
_symmetry_cell_setting monoclinic
_symmetry_space_group_name_Hall '-P 2ybc'
_symmetry_space_group_name_H-M 'P 1 21/c 1'
_atom_sites_solution_hydrogens geom
_atom_sites_solution_primary direct
_atom_sites_solution_secondary difmap
_audit_creation_method SHELXL-97
_cell_angle_alpha 90.00
_cell_angle_beta 94.536(6)
_cell_angle_gamma 90.00
_cell_formula_units_Z 8
_cell_length_a 10.492(3)
_cell_length_b 16.550(4)
_cell_length_c 24.814(6)
_cell_measurement_temperature 213(2)
_cell_volume 4295.3(19)
_computing_cell_refinement 'Bruker SMART'
_computing_data_collection 'Bruker SMART'
_computing_data_reduction 'Bruker SAINT'
_computing_molecular_graphics 'Bruker SHELXTL'
_computing_publication_material 'Bruker SHELXTL'
_computing_structure_refinement 'SHELXL-97 (Sheldrick, 1997)'
_computing_structure_solution 'SHELXS-97 (Sheldrick, 1990)'
_diffrn_ambient_temperature 213(2)
_diffrn_measured_fraction_theta_full 0.994
_diffrn_measured_fraction_theta_max 0.994
_diffrn_measurement_device_type 'CCD area detector'
_diffrn_measurement_method 'phi and omega scans'
_diffrn_radiation_monochromator graphite
_diffrn_radiation_source 'fine-focus sealed tube'
_diffrn_radiation_type MoK\a
_diffrn_radiation_wavelength 0.71073
_diffrn_reflns_av_R_equivalents 0.0781
_diffrn_reflns_av_sigmaI/netI 0.1054
_diffrn_reflns_limit_h_max 13
_diffrn_reflns_limit_h_min -13
_diffrn_reflns_limit_k_max 20
_diffrn_reflns_limit_k_min -22
_diffrn_reflns_limit_l_max 21
_diffrn_reflns_limit_l_min -33
_diffrn_reflns_number 30585
_diffrn_reflns_theta_full 28.28
_diffrn_reflns_theta_max 28.28
_diffrn_reflns_theta_min 1.48
_exptl_absorpt_coefficient_mu 0.862
_exptl_absorpt_correction_T_max 0.9957
_exptl_absorpt_correction_T_min 0.9830
_exptl_absorpt_correction_type multi-scan
_exptl_absorpt_process_details SADABS
_exptl_crystal_colour blue
_exptl_crystal_density_diffrn 1.428
_exptl_crystal_description plate
_exptl_crystal_F_000 1936
_exptl_crystal_size_max 0.02
_exptl_crystal_size_mid 0.01
_exptl_crystal_size_min 0.01
_refine_diff_density_max 1.549
_refine_diff_density_min -0.718
_refine_diff_density_rms 0.128
_refine_ls_extinction_method none
_refine_ls_goodness_of_fit_ref 1.083
_refine_ls_hydrogen_treatment mixed
_refine_ls_matrix_type full
_refine_ls_number_parameters 529
_refine_ls_number_reflns 10575
_refine_ls_number_restraints 0
_refine_ls_restrained_S_all 1.083
_refine_ls_R_factor_all 0.1527
_refine_ls_R_factor_gt 0.0991
_refine_ls_shift/su_max 0.000
_refine_ls_shift/su_mean 0.000
_refine_ls_structure_factor_coef Fsqd
_refine_ls_weighting_details 'calc w=1/[\s^2^(Fo^2^)+(0.0634P)^2^+33.5366P] where P=(Fo^2^+2Fc^2^)/3'
_refine_ls_weighting_scheme calc
_refine_ls_wR_factor_gt 0.2288
_refine_ls_wR_factor_ref 0.2498
_reflns_number_gt 6501
_reflns_number_total 10575
_reflns_threshold_expression >2sigma(I)
_cod_data_source_file ic0701209si20070123_092431_4.cif
_cod_data_source_block Fe(pyCldioneN5)(MeOH)3
_cod_depositor_comments
;
The following automatic conversions were performed:
'_symmetry_cell_setting' value 'Monoclinic' changed to 'monoclinic'
according to '/home/saulius/struct/CIF-dictionaries/cif_core.dic'
dictionary named 'cif_core.dic' version 2.4.1 from 2010-06-29.

Automatic conversion script
Id: cif_fix_enum 1527 2010-12-29 10:47:43Z saulius 
;
_cod_original_cell_volume 4295.5(18)
_cod_database_code 4308133

loop_
_symmetry_equiv_pos_as_xyz
'x, y, z'
'-x, y+1/2, -z+1/2'
'-x, -y, -z'
'x, -y-1/2, z-1/2'

loop_
_atom_site_label
_atom_site_type_symbol
_atom_site_fract_x
_atom_site_fract_y
_atom_site_fract_z
_atom_site_U_iso_or_equiv
_atom_site_adp_type
_atom_site_occupancy
_atom_site_symmetry_multiplicity
_atom_site_calc_flag
_atom_site_refinement_flags
_atom_site_disorder_assembly
_atom_site_disorder_group
Fe1 Fe 0.88318(9) 0.00619(6) 0.14463(4) 0.0269(2) Uani 1 1 d . . .
Cl1 Cl 0.36775(17) 0.22844(12) 0.07687(9) 0.0427(5) Uani 1 1 d . . .
N1 N 0.7115(5) 0.0740(3) 0.1181(2) 0.0272(12) Uani 1 1 d . . .
O1 O 0.5199(5) -0.0059(3) 0.2171(2) 0.0374(12) Uani 1 1 d . . .
C1 C 0.7123(6) 0.1274(4) 0.0780(3) 0.0256(14) Uani 1 1 d . . .
O1S O 0.7085(10) 0.1580(10) 0.9124(4) 0.139(5) Uani 1 1 d . . .
H1S H 0.7481 0.1425 0.9409 0.209 Uiso 1 1 calc R . .
C1S C 0.5825(11) 0.1383(11) 0.9134(6) 0.123(7) Uani 1 1 d . . .
H1S1 H 0.5748 0.0864 0.9309 0.185 Uiso 1 1 calc R . .
H1S2 H 0.5435 0.1354 0.8767 0.185 Uiso 1 1 calc R . .
H1S3 H 0.5394 0.1793 0.9332 0.185 Uiso 1 1 calc R . .
Fe2 Fe 0.42344(9) 0.03062(5) 0.36701(4) 0.0234(2) Uani 1 1 d . . .
Cl2 Cl -0.07354(18) -0.18986(14) 0.42878(11) 0.0612(7) Uani 1 1 d . . .
O2 O 0.8417(5) 0.1708(3) 0.0083(2) 0.0368(12) Uani 1 1 d . . .
N2 N 0.7270(6) -0.0325(4) 0.1934(2) 0.0330(13) Uani 1 1 d . . .
C2 C 0.6069(6) 0.1769(4) 0.0629(3) 0.0288(15) Uani 1 1 d . . .
H2 H 0.6082 0.2138 0.0341 0.035 Uiso 1 1 calc R . .
O2S O 1.0113(6) 0.2096(4) 0.9398(3) 0.0580(18) Uani 1 1 d . . .
H2S H 0.9576 0.1868 0.9574 0.087 Uiso 1 1 calc R . .
C2S C 0.9562(8) 0.2799(6) 0.9148(4) 0.054(2) Uani 1 1 d . . .
H2S1 H 0.9705 0.3258 0.9389 0.081 Uiso 1 1 calc R . .
H2S2 H 0.8651 0.2718 0.9070 0.081 Uiso 1 1 calc R . .
H2S3 H 0.9956 0.2903 0.8814 0.081 Uiso 1 1 calc R . .
O3 O 0.8342(6) -0.0945(4) 0.0889(3) 0.0457(15) Uani 1 1 d . . .
H3 H 0.873(9) -0.130(6) 0.087(4) 0.05(3) Uiso 1 1 d . . .
N3 N 0.9665(6) -0.0795(4) 0.2133(3) 0.0372(15) Uani 1 1 d . . .
H3A H 0.9804 -0.0485 0.2440 0.045 Uiso 1 1 calc R . .
C3 C 0.5022(6) 0.1689(4) 0.0919(3) 0.0282(14) Uani 1 1 d . . .
O4 O 0.9498(6) 0.1046(3) 0.1999(2) 0.0429(15) Uani 1 1 d . . .
H4A H 0.967(6) 0.094(4) 0.228(3) 0.008(17) Uiso 1 1 d . . .
C4 C 0.4996(6) 0.1137(4) 0.1342(3) 0.0245(13) Uani 1 1 d . . .
H4 H 0.4277 0.1087 0.1543 0.029 Uiso 1 1 calc R . .
N4 N 1.0925(6) -0.0185(4) 0.1278(3) 0.0385(15) Uani 1 1 d . . .
H4B H 1.0924 -0.0592 0.1026 0.046 Uiso 1 1 calc R . .
O5 O 0.4256(4) -0.1432(3) 0.49816(18) 0.0266(10) Uani 1 1 d . . .
N5 N 0.9256(5) 0.0857(3) 0.0774(2) 0.0282(12) Uani 1 1 d . . .
C5 C 0.6069(6) 0.0669(4) 0.1454(3) 0.0254(14) Uani 1 1 d . . .
N6 N 0.2585(5) -0.0372(3) 0.3905(2) 0.0261(12) Uani 1 1 d . . .
O6 O 0.0320(5) 0.0522(3) 0.2953(2) 0.0387(12) Uani 1 1 d . . .
C6 C 0.6159(7) 0.0036(4) 0.1899(3) 0.0287(14) Uani 1 1 d . . .
N7 N 0.4884(5) -0.0550(3) 0.4316(2) 0.0236(11) Uani 1 1 d . . .
O7 O 0.4724(6) -0.0652(3) 0.3094(2) 0.0398(13) Uani 1 1 d . . .
H7 H 0.486(6) -0.052(4) 0.279(3) 0.013(17) Uiso 1 1 d . . .
C7 C 0.7473(8) -0.0957(4) 0.2342(3) 0.0386(18) Uani 1 1 d . . .
H7A H 0.6753 -0.1335 0.2317 0.046 Uiso 1 1 calc R . .
H7B H 0.7541 -0.0718 0.2705 0.046 Uiso 1 1 calc R . .
N8 N 0.6386(5) 0.0546(3) 0.3887(2) 0.0305(13) Uani 1 1 d . . .
H8C H 0.6449 0.0916 0.4164 0.037 Uiso 1 1 calc R . .
O8 O 0.3991(5) 0.1368(3) 0.4208(2) 0.0317(11) Uani 1 1 d . . .
H8 H 0.454(7) 0.132(5) 0.448(3) 0.03(2) Uiso 1 1 d . . .
C8 C 0.8692(7) -0.1392(4) 0.2241(3) 0.0381(18) Uani 1 1 d . . .
H8A H 0.8981 -0.1716 0.2559 0.046 Uiso 1 1 calc R . .
H8B H 0.8544 -0.1757 0.1931 0.046 Uiso 1 1 calc R . .
N9 N 0.4880(6) 0.1221(3) 0.3027(3) 0.0328(13) Uani 1 1 d . . .
H9C H 0.4974 0.0936 0.2714 0.039 Uiso 1 1 calc R . .
C9 C 1.0908(8) -0.1131(5) 0.2015(4) 0.049(2) Uani 1 1 d . . .
H9A H 1.0785 -0.1582 0.1761 0.059 Uiso 1 1 calc R . .
H9B H 1.1366 -0.1331 0.2348 0.059 Uiso 1 1 calc R . .
N10 N 0.2506(5) 0.0720(3) 0.3169(2) 0.0284(12) Uani 1 1 d . . .
C10 C 1.1670(8) -0.0467(5) 0.1771(4) 0.048(2) Uani 1 1 d . . .
H10A H 1.1814 -0.0021 0.2029 0.058 Uiso 1 1 calc R . .
H10B H 1.2502 -0.0674 0.1682 0.058 Uiso 1 1 calc R . .
C11 C 1.1444(7) 0.0547(5) 0.1035(3) 0.0390(18) Uani 1 1 d . . .
H11A H 1.2274 0.0425 0.0898 0.047 Uiso 1 1 calc R . .
H11B H 1.1572 0.0971 0.1310 0.047 Uiso 1 1 calc R . .
C12 C 1.0517(7) 0.0841(5) 0.0575(3) 0.0361(17) Uani 1 1 d . . .
H12A H 1.0758 0.1383 0.0460 0.043 Uiso 1 1 calc R . .
H12B H 1.0527 0.0475 0.0265 0.043 Uiso 1 1 calc R . .
C13 C 0.8365(7) 0.1291(4) 0.0516(3) 0.0281(14) Uani 1 1 d . . .
C14 C 0.7276(9) -0.0932(7) 0.0518(5) 0.074(3) Uani 1 1 d . . .
H14A H 0.6506 -0.0962 0.0709 0.111 Uiso 1 1 calc R . .
H14B H 0.7307 -0.1390 0.0275 0.111 Uiso 1 1 calc R . .
H14C H 0.7271 -0.0435 0.0311 0.111 Uiso 1 1 calc R . .
C15 C 0.9029(10) 0.1838(5) 0.2012(4) 0.059(3) Uani 1 1 d . . .
H15A H 0.9616 0.2201 0.1849 0.088 Uiso 1 1 calc R . .
H15B H 0.8948 0.1998 0.2384 0.088 Uiso 1 1 calc R . .
H15C H 0.8198 0.1865 0.1811 0.088 Uiso 1 1 calc R . .
C16 C 0.1430(6) -0.0253(4) 0.3642(3) 0.0265(14) Uani 1 1 d . . .
C17 C 0.0376(7) -0.0726(4) 0.3753(3) 0.0312(15) Uani 1 1 d . . .
H17 H -0.0426 -0.0651 0.3563 0.037 Uiso 1 1 calc R . .
C18 C 0.0554(6) -0.1305(4) 0.4150(3) 0.0345(17) Uani 1 1 d . . .
C19 C 0.1724(6) -0.1414(4) 0.4438(3) 0.0288(15) Uani 1 1 d . . .
H19 H 0.1834 -0.1801 0.4716 0.035 Uiso 1 1 calc R . .
C20 C 0.2739(6) -0.0925(4) 0.4300(3) 0.0234(13) Uani 1 1 d . . .
C21 C 0.4079(6) -0.0980(4) 0.4562(3) 0.0224(13) Uani 1 1 d . . .
C22 C 0.6223(6) -0.0556(4) 0.4519(3) 0.0249(13) Uani 1 1 d . . .
H22A H 0.6500 -0.1112 0.4600 0.030 Uiso 1 1 calc R . .
H22B H 0.6341 -0.0238 0.4852 0.030 Uiso 1 1 calc R . .
C23 C 0.7010(6) -0.0198(4) 0.4090(3) 0.0317(15) Uani 1 1 d . . .
H23A H 0.7877 -0.0079 0.4246 0.038 Uiso 1 1 calc R . .
H23B H 0.7070 -0.0584 0.3794 0.038 Uiso 1 1 calc R . .
C24 C 0.6981(7) 0.0908(5) 0.3429(3) 0.0411(19) Uani 1 1 d . . .
H24A H 0.7094 0.0497 0.3152 0.049 Uiso 1 1 calc R . .
H24B H 0.7823 0.1127 0.3550 0.049 Uiso 1 1 calc R . .
C25 C 0.6119(7) 0.1580(5) 0.3196(4) 0.0419(19) Uani 1 1 d . . .
H25A H 0.6020 0.1998 0.3469 0.050 Uiso 1 1 calc R . .
H25B H 0.6490 0.1829 0.2886 0.050 Uiso 1 1 calc R . .
C26 C 0.3850(7) 0.1807(4) 0.2910(3) 0.0377(18) Uani 1 1 d . . .
H26A H 0.4048 0.2151 0.2606 0.045 Uiso 1 1 calc R . .
H26B H 0.3768 0.2153 0.3226 0.045 Uiso 1 1 calc R . .
C27 C 0.2607(8) 0.1359(4) 0.2771(3) 0.0378(18) Uani 1 1 d . . .
H27A H 0.1882 0.1731 0.2779 0.045 Uiso 1 1 calc R . .
H27B H 0.2602 0.1127 0.2407 0.045 Uiso 1 1 calc R . .
C28 C 0.1401(6) 0.0386(4) 0.3217(3) 0.0273(14) Uani 1 1 d . . .
C29 C 0.4261(9) -0.1445(4) 0.3072(4) 0.047(2) Uani 1 1 d . . .
H29A H 0.4321 -0.1674 0.3433 0.070 Uiso 1 1 calc R . .
H29B H 0.4766 -0.1767 0.2841 0.070 Uiso 1 1 calc R . .
H29C H 0.3375 -0.1445 0.2927 0.070 Uiso 1 1 calc R . .
C30 C 0.2785(8) 0.1690(5) 0.4316(4) 0.052(2) Uani 1 1 d . . .
H30A H 0.2370 0.1915 0.3986 0.077 Uiso 1 1 calc R . .
H30B H 0.2905 0.2112 0.4587 0.077 Uiso 1 1 calc R . .
H30C H 0.2257 0.1265 0.4449 0.077 Uiso 1 1 calc R . .

loop_
_atom_site_aniso_label
_atom_site_aniso_U_11
_atom_site_aniso_U_22
_atom_site_aniso_U_33
_atom_site_aniso_U_23
_atom_site_aniso_U_13
_atom_site_aniso_U_12
Fe1 0.0275(5) 0.0231(5) 0.0296(5) 0.0026(4) -0.0023(4) 0.0031(4)
Cl1 0.0259(9) 0.0430(10) 0.0592(13) 0.0191(9) 0.0038(8) 0.0109(8)
N1 0.032(3) 0.025(3) 0.024(3) 0.003(2) 0.002(2) 0.004(2)
O1 0.044(3) 0.040(3) 0.030(3) 0.011(2) 0.009(2) 0.005(2)
C1 0.024(3) 0.022(3) 0.030(4) 0.001(3) 0.001(3) 0.001(3)
O1S 0.088(7) 0.257(16) 0.073(7) -0.022(8) 0.009(5) -0.051(9)
C1S 0.057(7) 0.205(18) 0.110(12) -0.074(12) 0.021(7) -0.053(9)
Fe2 0.0245(5) 0.0226(4) 0.0231(5) 0.0013(4) 0.0013(4) -0.0027(4)
Cl2 0.0235(9) 0.0605(14) 0.099(2) 0.0408(13) 0.0009(10) -0.0097(9)
O2 0.036(3) 0.043(3) 0.031(3) 0.013(2) 0.007(2) 0.004(2)
N2 0.039(3) 0.028(3) 0.032(3) 0.011(3) 0.004(3) 0.007(3)
C2 0.029(3) 0.029(3) 0.027(4) 0.006(3) -0.005(3) 0.002(3)
O2S 0.062(4) 0.061(4) 0.054(4) 0.018(3) 0.026(3) 0.024(3)
C2S 0.044(5) 0.055(6) 0.065(6) 0.009(5) 0.012(4) 0.010(4)
O3 0.050(4) 0.037(3) 0.049(4) -0.012(3) -0.003(3) 0.008(3)
N3 0.035(3) 0.031(3) 0.043(4) 0.002(3) -0.013(3) 0.005(3)
C3 0.026(3) 0.026(3) 0.031(4) 0.002(3) -0.006(3) 0.001(3)
O4 0.060(4) 0.033(3) 0.032(3) 0.003(2) -0.019(3) 0.003(3)
C4 0.020(3) 0.030(3) 0.023(3) 0.000(3) 0.001(3) -0.001(3)
N4 0.028(3) 0.034(3) 0.052(4) 0.009(3) -0.011(3) 0.005(3)
O5 0.031(2) 0.027(2) 0.021(2) 0.0038(18) -0.0039(19) -0.0011(19)
N5 0.026(3) 0.031(3) 0.028(3) 0.000(2) 0.003(2) 0.006(2)
C5 0.025(3) 0.025(3) 0.025(4) -0.003(3) -0.002(3) -0.003(3)
N6 0.025(3) 0.024(3) 0.029(3) 0.004(2) -0.001(2) 0.000(2)
O6 0.032(3) 0.044(3) 0.038(3) 0.011(2) -0.010(2) 0.002(2)
C6 0.034(4) 0.027(3) 0.024(3) 0.000(3) 0.002(3) -0.002(3)
N7 0.022(3) 0.021(3) 0.027(3) -0.002(2) -0.003(2) -0.002(2)
O7 0.066(4) 0.027(3) 0.028(3) 0.003(2) 0.013(3) -0.004(2)
C7 0.050(5) 0.026(4) 0.039(4) 0.013(3) 0.000(4) 0.007(3)
N8 0.030(3) 0.026(3) 0.035(3) 0.004(2) 0.001(3) -0.002(2)
O8 0.029(3) 0.037(3) 0.028(3) -0.002(2) -0.004(2) 0.005(2)
C8 0.046(4) 0.026(4) 0.041(4) 0.012(3) -0.007(4) 0.004(3)
N9 0.037(3) 0.026(3) 0.037(4) 0.002(2) 0.011(3) -0.006(3)
C9 0.040(5) 0.041(4) 0.064(6) 0.009(4) -0.009(4) 0.016(4)
N10 0.032(3) 0.026(3) 0.026(3) 0.006(2) -0.004(2) -0.001(2)
C10 0.033(4) 0.045(5) 0.063(6) 0.011(4) -0.010(4) 0.008(4)
C11 0.031(4) 0.039(4) 0.047(5) 0.003(3) 0.004(3) 0.002(3)
C12 0.031(4) 0.039(4) 0.038(4) 0.001(3) 0.000(3) 0.005(3)
C13 0.033(4) 0.024(3) 0.027(4) 0.004(3) 0.003(3) -0.002(3)
C14 0.044(5) 0.080(8) 0.096(9) -0.042(7) -0.010(6) 0.006(5)
C15 0.083(7) 0.032(4) 0.057(6) -0.005(4) -0.020(5) 0.001(4)
C16 0.023(3) 0.026(3) 0.030(4) -0.004(3) -0.003(3) 0.002(3)
C17 0.032(4) 0.033(4) 0.029(4) 0.004(3) 0.001(3) -0.005(3)
C18 0.018(3) 0.035(4) 0.051(5) 0.007(3) 0.003(3) -0.009(3)
C19 0.021(3) 0.034(4) 0.033(4) 0.007(3) 0.004(3) 0.004(3)
C20 0.025(3) 0.022(3) 0.022(3) -0.001(2) -0.002(3) -0.004(2)
C21 0.022(3) 0.022(3) 0.023(3) -0.005(2) -0.001(3) -0.001(2)
C22 0.022(3) 0.026(3) 0.026(4) 0.001(3) -0.001(3) 0.003(2)
C23 0.026(3) 0.028(3) 0.041(4) -0.002(3) 0.002(3) 0.001(3)
C24 0.038(4) 0.037(4) 0.049(5) 0.006(4) 0.010(4) -0.008(3)
C25 0.039(4) 0.036(4) 0.050(5) 0.013(4) 0.000(4) -0.006(3)
C26 0.048(5) 0.025(3) 0.040(5) 0.011(3) 0.003(4) -0.001(3)
C27 0.046(5) 0.035(4) 0.030(4) 0.013(3) -0.005(3) -0.003(3)
C28 0.029(3) 0.030(3) 0.022(3) 0.003(3) -0.003(3) 0.003(3)
C29 0.067(6) 0.027(4) 0.047(5) -0.002(3) 0.011(4) -0.008(4)
C30 0.056(5) 0.054(5) 0.042(5) -0.013(4) -0.014(4) 0.027(4)

loop_
_atom_type_symbol
_atom_type_description
_atom_type_scat_dispersion_real
_atom_type_scat_dispersion_imag
_atom_type_scat_source
C C 0.0033 0.0016 'International Tables Vol C Tables 4.2.6.8 and 6.1.1.4'
H H 0.0000 0.0000 'International Tables Vol C Tables 4.2.6.8 and 6.1.1.4'
N N 0.0061 0.0033 'International Tables Vol C Tables 4.2.6.8 and 6.1.1.4'
O O 0.0106 0.0060 'International Tables Vol C Tables 4.2.6.8 and 6.1.1.4'
Cl Cl 0.1484 0.1585 'International Tables Vol C Tables 4.2.6.8 and 6.1.1.4'
Fe Fe 0.3463 0.8444 'International Tables Vol C Tables 4.2.6.8 and 6.1.1.4'

loop_
_geom_angle_atom_site_label_1
_geom_angle_atom_site_label_2
_geom_angle_atom_site_label_3
_geom_angle
_geom_angle_site_symmetry_1
_geom_angle_site_symmetry_3
_geom_angle_publ_flag
N1 Fe1 N5 71.0(2) . . ?
N1 Fe1 O3 93.1(2) . . ?
N5 Fe1 O3 91.6(2) . . ?
N1 Fe1 O4 91.2(2) . . ?
N5 Fe1 O4 87.5(2) . . ?
O3 Fe1 O4 175.0(2) . . ?
N1 Fe1 N2 71.5(2) . . ?
N5 Fe1 N2 142.5(2) . . ?
O3 Fe1 N2 88.8(2) . . ?
O4 Fe1 N2 94.9(2) . . ?
N1 Fe1 N4 144.5(2) . . ?
N5 Fe1 N4 73.5(2) . . ?
O3 Fe1 N4 86.0(2) . . ?
O4 Fe1 N4 89.1(2) . . ?
N2 Fe1 N4 143.8(2) . . ?
N1 Fe1 N3 141.9(2) . . ?
N5 Fe1 N3 146.3(2) . . ?
O3 Fe1 N3 93.1(2) . . ?
O4 Fe1 N3 85.0(2) . . ?
N2 Fe1 N3 71.0(2) . . ?
N4 Fe1 N3 73.6(2) . . ?
C1 N1 C5 119.3(6) . . ?
C1 N1 Fe1 120.9(5) . . ?
C5 N1 Fe1 119.6(4) . . ?
N1 C1 C2 122.5(6) . . ?
N1 C1 C13 113.2(6) . . ?
C2 C1 C13 124.3(6) . . ?
C1S O1S H1S 109.5 . . ?
O1S C1S H1S1 109.5 . . ?
O1S C1S H1S2 109.5 . . ?
H1S1 C1S H1S2 109.5 . . ?
O1S C1S H1S3 109.5 . . ?
H1S1 C1S H1S3 109.5 . . ?
H1S2 C1S H1S3 109.5 . . ?
N6 Fe2 N7 71.4(2) . . ?
N6 Fe2 O7 91.9(2) . . ?
N7 Fe2 O7 86.3(2) . . ?
N6 Fe2 N10 71.2(2) . . ?
N7 Fe2 N10 142.6(2) . . ?
O7 Fe2 N10 94.6(2) . . ?
N6 Fe2 O8 96.6(2) . . ?
N7 Fe2 O8 96.54(19) . . ?
O7 Fe2 O8 171.5(2) . . ?
N10 Fe2 O8 88.0(2) . . ?
N6 Fe2 N8 143.8(2) . . ?
N7 Fe2 N8 72.64(19) . . ?
O7 Fe2 N8 90.0(2) . . ?
N10 Fe2 N8 144.6(2) . . ?
O8 Fe2 N8 83.2(2) . . ?
N6 Fe2 N9 142.6(2) . . ?
N7 Fe2 N9 145.3(2) . . ?
O7 Fe2 N9 85.9(2) . . ?
N10 Fe2 N9 71.8(2) . . ?
O8 Fe2 N9 87.2(2) . . ?
N8 Fe2 N9 73.6(2) . . ?
C6 N2 C7 117.1(6) . . ?
C6 N2 Fe1 121.9(5) . . ?
C7 N2 Fe1 120.9(5) . . ?
C3 C2 C1 116.8(6) . . ?
C3 C2 H2 121.6 . . ?
C1 C2 H2 121.6 . . ?
C2S O2S H2S 109.5 . . ?
O2S C2S H2S1 109.5 . . ?
O2S C2S H2S2 109.5 . . ?
H2S1 C2S H2S2 109.5 . . ?
O2S C2S H2S3 109.5 . . ?
H2S1 C2S H2S3 109.5 . . ?
H2S2 C2S H2S3 109.5 . . ?
C14 O3 Fe1 122.7(6) . . ?
C14 O3 H3 114(8) . . ?
Fe1 O3 H3 123(8) . . ?
C8 N3 C9 115.1(6) . . ?
C8 N3 Fe1 108.6(4) . . ?
C9 N3 Fe1 111.8(5) . . ?
C8 N3 H3A 107.0 . . ?
C9 N3 H3A 107.0 . . ?
Fe1 N3 H3A 107.0 . . ?
C2 C3 C4 121.7(6) . . ?
C2 C3 Cl1 120.3(5) . . ?
C4 C3 Cl1 118.1(5) . . ?
C15 O4 Fe1 127.5(5) . . ?
C15 O4 H4A 105(5) . . ?
Fe1 O4 H4A 118(5) . . ?
C5 C4 C3 117.2(6) . . ?
C5 C4 H4 121.4 . . ?
C3 C4 H4 121.4 . . ?
C10 N4 C11 114.2(6) . . ?
C10 N4 Fe1 110.9(5) . . ?
C11 N4 Fe1 108.4(4) . . ?
C10 N4 H4B 107.7 . . ?
C11 N4 H4B 107.7 . . ?
Fe1 N4 H4B 107.7 . . ?
C13 N5 C12 118.8(6) . . ?
C13 N5 Fe1 121.4(5) . . ?
C12 N5 Fe1 119.5(4) . . ?
N1 C5 C4 122.6(6) . . ?
N1 C5 C6 114.9(6) . . ?
C4 C5 C6 122.5(6) . . ?
C20 N6 C16 120.4(6) . . ?
C20 N6 Fe2 119.6(4) . . ?
C16 N6 Fe2 119.9(4) . . ?
O1 C6 N2 130.6(6) . . ?
O1 C6 C5 117.8(6) . . ?
N2 C6 C5 111.5(6) . . ?
C21 N7 C22 118.8(5) . . ?
C21 N7 Fe2 121.4(4) . . ?
C22 N7 Fe2 119.3(4) . . ?
C29 O7 Fe2 126.7(5) . . ?
C29 O7 H7 108(5) . . ?
Fe2 O7 H7 118(5) . . ?
N2 C7 C8 107.9(6) . . ?
N2 C7 H7A 110.1 . . ?
C8 C7 H7A 110.1 . . ?
N2 C7 H7B 110.1 . . ?
C8 C7 H7B 110.1 . . ?
H7A C7 H7B 108.4 . . ?
C23 N8 C24 113.9(6) . . ?
C23 N8 Fe2 109.7(4) . . ?
C24 N8 Fe2 110.9(4) . . ?
C23 N8 H8C 107.3 . . ?
C24 N8 H8C 107.3 . . ?
Fe2 N8 H8C 107.3 . . ?
C30 O8 Fe2 123.7(5) . . ?
C30 O8 H8 117(5) . . ?
Fe2 O8 H8 107(5) . . ?
N3 C8 C7 108.7(6) . . ?
N3 C8 H8A 109.9 . . ?
C7 C8 H8A 109.9 . . ?
N3 C8 H8B 109.9 . . ?
C7 C8 H8B 109.9 . . ?
H8A C8 H8B 108.3 . . ?
C25 N9 C26 114.4(6) . . ?
C25 N9 Fe2 111.5(5) . . ?
C26 N9 Fe2 108.3(4) . . ?
C25 N9 H9C 107.4 . . ?
C26 N9 H9C 107.4 . . ?
Fe2 N9 H9C 107.4 . . ?
N3 C9 C10 108.1(6) . . ?
N3 C9 H9A 110.1 . . ?
C10 C9 H9A 110.1 . . ?
N3 C9 H9B 110.1 . . ?
C10 C9 H9B 110.1 . . ?
H9A C9 H9B 108.4 . . ?
C28 N10 C27 118.9(6) . . ?
C28 N10 Fe2 120.9(4) . . ?
C27 N10 Fe2 120.1(4) . . ?
N4 C10 C9 107.4(6) . . ?
N4 C10 H10A 110.2 . . ?
C9 C10 H10A 110.2 . . ?
N4 C10 H10B 110.2 . . ?
C9 C10 H10B 110.2 . . ?
H10A C10 H10B 108.5 . . ?
N4 C11 C12 109.5(6) . . ?
N4 C11 H11A 109.8 . . ?
C12 C11 H11A 109.8 . . ?
N4 C11 H11B 109.8 . . ?
C12 C11 H11B 109.8 . . ?
H11A C11 H11B 108.2 . . ?
N5 C12 C11 107.3(6) . . ?
N5 C12 H12A 110.3 . . ?
C11 C12 H12A 110.3 . . ?
N5 C12 H12B 110.3 . . ?
C11 C12 H12B 110.3 . . ?
H12A C12 H12B 108.5 . . ?
O2 C13 N5 129.1(7) . . ?
O2 C13 C1 118.1(6) . . ?
N5 C13 C1 112.8(6) . . ?
O3 C14 H14A 109.5 . . ?
O3 C14 H14B 109.5 . . ?
H14A C14 H14B 109.5 . . ?
O3 C14 H14C 109.5 . . ?
H14A C14 H14C 109.5 . . ?
H14B C14 H14C 109.5 . . ?
O4 C15 H15A 109.5 . . ?
O4 C15 H15B 109.5 . . ?
H15A C15 H15B 109.5 . . ?
O4 C15 H15C 109.5 . . ?
H15A C15 H15C 109.5 . . ?
H15B C15 H15C 109.5 . . ?
N6 C16 C17 121.2(6) . . ?
N6 C16 C28 114.4(6) . . ?
C17 C16 C28 124.3(6) . . ?
C18 C17 C16 117.8(6) . . ?
C18 C17 H17 121.1 . . ?
C16 C17 H17 121.1 . . ?
C17 C18 C19 121.7(6) . . ?
C17 C18 Cl2 118.3(5) . . ?
C19 C18 Cl2 120.1(6) . . ?
C18 C19 C20 117.3(6) . . ?
C18 C19 H19 121.3 . . ?
C20 C19 H19 121.3 . . ?
N6 C20 C19 121.5(6) . . ?
N6 C20 C21 114.3(5) . . ?
C19 C20 C21 124.2(6) . . ?
O5 C21 N7 130.2(6) . . ?
O5 C21 C20 117.2(6) . . ?
N7 C21 C20 112.7(6) . . ?
N7 C22 C23 108.7(5) . . ?
N7 C22 H22A 110.0 . . ?
C23 C22 H22A 110.0 . . ?
N7 C22 H22B 110.0 . . ?
C23 C22 H22B 110.0 . . ?
H22A C22 H22B 108.3 . . ?
N8 C23 C22 108.5(5) . . ?
N8 C23 H23A 110.0 . . ?
C22 C23 H23A 110.0 . . ?
N8 C23 H23B 110.0 . . ?
C22 C23 H23B 110.0 . . ?
H23A C23 H23B 108.4 . . ?
N8 C24 C25 108.5(6) . . ?
N8 C24 H24A 110.0 . . ?
C25 C24 H24A 110.0 . . ?
N8 C24 H24B 110.0 . . ?
C25 C24 H24B 110.0 . . ?
H24A C24 H24B 108.4 . . ?
N9 C25 C24 107.6(6) . . ?
N9 C25 H25A 110.2 . . ?
C24 C25 H25A 110.2 . . ?
N9 C25 H25B 110.2 . . ?
C24 C25 H25B 110.2 . . ?
H25A C25 H25B 108.5 . . ?
N9 C26 C27 109.2(6) . . ?
N9 C26 H26A 109.8 . . ?
C27 C26 H26A 109.8 . . ?
N9 C26 H26B 109.8 . . ?
C27 C26 H26B 109.8 . . ?
H26A C26 H26B 108.3 . . ?
N10 C27 C26 108.0(6) . . ?
N10 C27 H27A 110.1 . . ?
C26 C27 H27A 110.1 . . ?
N10 C27 H27B 110.1 . . ?
C26 C27 H27B 110.1 . . ?
H27A C27 H27B 108.4 . . ?
O6 C28 N10 129.7(6) . . ?
O6 C28 C16 116.9(6) . . ?
N10 C28 C16 113.4(6) . . ?
O7 C29 H29A 109.5 . . ?
O7 C29 H29B 109.5 . . ?
H29A C29 H29B 109.5 . . ?
O7 C29 H29C 109.5 . . ?
H29A C29 H29C 109.5 . . ?
H29B C29 H29C 109.5 . . ?
O8 C30 H30A 109.5 . . ?
O8 C30 H30B 109.5 . . ?
H30A C30 H30B 109.5 . . ?
O8 C30 H30C 109.5 . . ?
H30A C30 H30C 109.5 . . ?
H30B C30 H30C 109.5 . . ?

loop_
_geom_bond_atom_site_label_1
_geom_bond_atom_site_label_2
_geom_bond_distance
_geom_bond_site_symmetry_2
_geom_bond_publ_flag
Fe1 N1 2.179(6) . ?
Fe1 N5 2.199(6) . ?
Fe1 O3 2.201(6) . ?
Fe1 O4 2.207(6) . ?
Fe1 N2 2.208(6) . ?
Fe1 N4 2.304(6) . ?
Fe1 N3 2.333(6) . ?
Cl1 C3 1.737(7) . ?
N1 C1 1.332(8) . ?
N1 C5 1.339(9) . ?
O1 C6 1.266(8) . ?
C1 C2 1.403(9) . ?
C1 C13 1.505(9) . ?
O1S C1S 1.364(13) . ?
O1S H1S 0.8300 . ?
C1S H1S1 0.9700 . ?
C1S H1S2 0.9700 . ?
C1S H1S3 0.9700 . ?
Fe2 N6 2.181(5) . ?
Fe2 N7 2.207(5) . ?
Fe2 O7 2.222(5) . ?
Fe2 N10 2.223(6) . ?
Fe2 O8 2.234(5) . ?
Fe2 N8 2.314(6) . ?
Fe2 N9 2.339(6) . ?
Cl2 C18 1.727(7) . ?
O2 C13 1.281(8) . ?
N2 C6 1.306(9) . ?
N2 C7 1.459(8) . ?
C2 C3 1.367(10) . ?
C2 H2 0.9400 . ?
O2S C2S 1.421(10) . ?
O2S H2S 0.8300 . ?
C2S H2S1 0.9700 . ?
C2S H2S2 0.9700 . ?
C2S H2S3 0.9700 . ?
O3 C14 1.391(11) . ?
O3 H3 0.71(9) . ?
N3 C8 1.462(10) . ?
N3 C9 1.468(10) . ?
N3 H3A 0.9200 . ?
C3 C4 1.393(9) . ?
O4 C15 1.403(10) . ?
O4 H4A 0.73(6) . ?
C4 C5 1.377(9) . ?
C4 H4 0.9400 . ?
N4 C10 1.475(10) . ?
N4 C11 1.477(10) . ?
N4 H4B 0.9200 . ?
O5 C21 1.282(8) . ?
N5 C13 1.306(8) . ?
N5 C12 1.448(9) . ?
C5 C6 1.519(9) . ?
N6 C20 1.343(8) . ?
N6 C16 1.344(8) . ?
O6 C28 1.284(8) . ?
N7 C21 1.294(8) . ?
N7 C22 1.454(8) . ?
O7 C29 1.400(9) . ?
O7 H7 0.81(7) . ?
C7 C8 1.506(11) . ?
C7 H7A 0.9800 . ?
C7 H7B 0.9800 . ?
N8 C23 1.465(8) . ?
N8 C24 1.466(9) . ?
N8 H8C 0.9200 . ?
O8 C30 1.417(9) . ?
O8 H8 0.85(8) . ?
C8 H8A 0.9800 . ?
C8 H8B 0.9800 . ?
N9 C25 1.460(9) . ?
N9 C26 1.464(9) . ?
N9 H9C 0.9200 . ?
C9 C10 1.512(12) . ?
C9 H9A 0.9800 . ?
C9 H9B 0.9800 . ?
N10 C28 1.298(9) . ?
N10 C27 1.458(8) . ?
C10 H10A 0.9800 . ?
C10 H10B 0.9800 . ?
C11 C12 1.521(10) . ?
C11 H11A 0.9800 . ?
C11 H11B 0.9800 . ?
C12 H12A 0.9800 . ?
C12 H12B 0.9800 . ?
C14 H14A 0.9700 . ?
C14 H14B 0.9700 . ?
C14 H14C 0.9700 . ?
C15 H15A 0.9700 . ?
C15 H15B 0.9700 . ?
C15 H15C 0.9700 . ?
C16 C17 1.400(9) . ?
C16 C28 1.493(9) . ?
C17 C18 1.376(10) . ?
C17 H17 0.9400 . ?
C18 C19 1.383(9) . ?
C19 C20 1.401(9) . ?
C19 H19 0.9400 . ?
C20 C21 1.504(9) . ?
C22 C23 1.517(10) . ?
C22 H22A 0.9800 . ?
C22 H22B 0.9800 . ?
C23 H23A 0.9800 . ?
C23 H23B 0.9800 . ?
C24 C25 1.519(11) . ?
C24 H24A 0.9800 . ?
C24 H24B 0.9800 . ?
C25 H25A 0.9800 . ?
C25 H25B 0.9800 . ?
C26 C27 1.516(10) . ?
C26 H26A 0.9800 . ?
C26 H26B 0.9800 . ?
C27 H27A 0.9800 . ?
C27 H27B 0.9800 . ?
C29 H29A 0.9700 . ?
C29 H29B 0.9700 . ?
C29 H29C 0.9700 . ?
C30 H30A 0.9700 . ?
C30 H30B 0.9700 . ?
C30 H30C 0.9700 . ?

loop_
_geom_hbond_atom_site_label_D
_geom_hbond_atom_site_label_H
_geom_hbond_atom_site_label_A
_geom_hbond_distance_DH
_geom_hbond_distance_HA
_geom_hbond_distance_DA
_geom_hbond_angle_DHA
_geom_hbond_site_symmetry_A
O1S H1S O2 0.83 1.93 2.670(11) 148.0 1_556
O2S H2S O2 0.83 1.84 2.634(8) 159.9 1_556
O3 H3 O2S 0.71(9) 1.95(9) 2.636(9) 161(11) 3_756
N3 H3A O6 0.92 2.14 3.022(8) 160.4 1_655
O4 H4A O6 0.73(6) 1.88(7) 2.602(8) 169(7) 1_655
O7 H7 O1 0.81(7) 1.78(7) 2.578(7) 171(7) .
N8 H8C O5 0.92 2.45 3.285(8) 150.5 3_656
O8 H8 O5 0.85(8) 1.78(8) 2.618(7) 168(8) 3_656
N9 H9C O1 0.92 2.15 3.036(8) 160.9 .

loop_
_geom_torsion_atom_site_label_1
_geom_torsion_atom_site_label_2
_geom_torsion_atom_site_label_3
_geom_torsion_atom_site_label_4
_geom_torsion
_geom_torsion_site_symmetry_1
_geom_torsion_site_symmetry_2
_geom_torsion_site_symmetry_3
_geom_torsion_site_symmetry_4
_geom_torsion_publ_flag
N5 Fe1 N1 C1 -0.7(5) . . . . ?
O3 Fe1 N1 C1 -91.3(5) . . . . ?
O4 Fe1 N1 C1 86.2(5) . . . . ?
N2 Fe1 N1 C1 -179.0(6) . . . . ?
N4 Fe1 N1 C1 -3.9(7) . . . . ?
N3 Fe1 N1 C1 169.6(5) . . . . ?
N5 Fe1 N1 C5 -175.2(5) . . . . ?
O3 Fe1 N1 C5 94.2(5) . . . . ?
O4 Fe1 N1 C5 -88.2(5) . . . . ?
N2 Fe1 N1 C5 6.5(5) . . . . ?
N4 Fe1 N1 C5 -178.3(5) . . . . ?
N3 Fe1 N1 C5 -4.8(7) . . . . ?
C5 N1 C1 C2 -0.1(10) . . . . ?
Fe1 N1 C1 C2 -174.6(5) . . . . ?
C5 N1 C1 C13 179.5(6) . . . . ?
Fe1 N1 C1 C13 5.0(8) . . . . ?
N1 Fe1 N2 C6 -6.7(5) . . . . ?
N5 Fe1 N2 C6 -9.4(8) . . . . ?
O3 Fe1 N2 C6 -100.4(6) . . . . ?
O4 Fe1 N2 C6 82.9(6) . . . . ?
N4 Fe1 N2 C6 178.1(5) . . . . ?
N3 Fe1 N2 C6 165.9(6) . . . . ?
N1 Fe1 N2 C7 178.2(6) . . . . ?
N5 Fe1 N2 C7 175.5(5) . . . . ?
O3 Fe1 N2 C7 84.5(6) . . . . ?
O4 Fe1 N2 C7 -92.1(6) . . . . ?
N4 Fe1 N2 C7 3.0(8) . . . . ?
N3 Fe1 N2 C7 -9.2(5) . . . . ?
N1 C1 C2 C3 1.0(10) . . . . ?
C13 C1 C2 C3 -178.6(6) . . . . ?
N1 Fe1 O3 C14 3.8(8) . . . . ?
N5 Fe1 O3 C14 -67.2(8) . . . . ?
N2 Fe1 O3 C14 75.2(8) . . . . ?
N4 Fe1 O3 C14 -140.6(8) . . . . ?
N3 Fe1 O3 C14 146.2(8) . . . . ?
N1 Fe1 N3 C8 44.3(7) . . . . ?
N5 Fe1 N3 C8 -152.3(5) . . . . ?
O3 Fe1 N3 C8 -54.8(5) . . . . ?
O4 Fe1 N3 C8 129.8(5) . . . . ?
N2 Fe1 N3 C8 32.9(5) . . . . ?
N4 Fe1 N3 C8 -139.7(5) . . . . ?
N1 Fe1 N3 C9 172.4(5) . . . . ?
N5 Fe1 N3 C9 -24.2(7) . . . . ?
O3 Fe1 N3 C9 73.3(5) . . . . ?
O4 Fe1 N3 C9 -102.1(5) . . . . ?
N2 Fe1 N3 C9 161.0(6) . . . . ?
N4 Fe1 N3 C9 -11.6(5) . . . . ?
C1 C2 C3 C4 -0.7(10) . . . . ?
C1 C2 C3 Cl1 179.1(5) . . . . ?
N1 Fe1 O4 C15 -13.3(8) . . . . ?
N5 Fe1 O4 C15 57.6(8) . . . . ?
N2 Fe1 O4 C15 -84.9(8) . . . . ?
N4 Fe1 O4 C15 131.1(8) . . . . ?
N3 Fe1 O4 C15 -155.3(8) . . . . ?
C2 C3 C4 C5 -0.5(10) . . . . ?
Cl1 C3 C4 C5 179.7(5) . . . . ?
N1 Fe1 N4 C10 155.6(5) . . . . ?
N5 Fe1 N4 C10 152.6(6) . . . . ?
O3 Fe1 N4 C10 -114.6(5) . . . . ?
O4 Fe1 N4 C10 64.8(5) . . . . ?
N2 Fe1 N4 C10 -32.2(7) . . . . ?
N3 Fe1 N4 C10 -20.2(5) . . . . ?
N1 Fe1 N4 C11 29.5(7) . . . . ?
N5 Fe1 N4 C11 26.4(5) . . . . ?
O3 Fe1 N4 C11 119.2(5) . . . . ?
O4 Fe1 N4 C11 -61.3(5) . . . . ?
N2 Fe1 N4 C11 -158.3(5) . . . . ?
N3 Fe1 N4 C11 -146.3(5) . . . . ?
N1 Fe1 N5 C13 -4.6(5) . . . . ?
O3 Fe1 N5 C13 88.1(6) . . . . ?
O4 Fe1 N5 C13 -96.8(6) . . . . ?
N2 Fe1 N5 C13 -1.9(7) . . . . ?
N4 Fe1 N5 C13 173.5(6) . . . . ?
N3 Fe1 N5 C13 -173.9(5) . . . . ?
N1 Fe1 N5 C12 -178.3(6) . . . . ?
O3 Fe1 N5 C12 -85.6(5) . . . . ?
O4 Fe1 N5 C12 89.6(5) . . . . ?
N2 Fe1 N5 C12 -175.6(5) . . . . ?
N4 Fe1 N5 C12 -0.2(5) . . . . ?
N3 Fe1 N5 C12 12.4(7) . . . . ?
C1 N1 C5 C4 -1.1(10) . . . . ?
Fe1 N1 C5 C4 173.4(5) . . . . ?
C1 N1 C5 C6 179.5(6) . . . . ?
Fe1 N1 C5 C6 -6.0(7) . . . . ?
C3 C4 C5 N1 1.4(10) . . . . ?
C3 C4 C5 C6 -179.2(6) . . . . ?
N7 Fe2 N6 C20 1.0(5) . . . . ?
O7 Fe2 N6 C20 86.5(5) . . . . ?
N10 Fe2 N6 C20 -179.3(5) . . . . ?
O8 Fe2 N6 C20 -93.7(5) . . . . ?
N8 Fe2 N6 C20 -6.2(7) . . . . ?
N9 Fe2 N6 C20 172.2(4) . . . . ?
N7 Fe2 N6 C16 -176.9(5) . . . . ?
O7 Fe2 N6 C16 -91.4(5) . . . . ?
N10 Fe2 N6 C16 2.8(5) . . . . ?
O8 Fe2 N6 C16 88.4(5) . . . . ?
N8 Fe2 N6 C16 175.9(4) . . . . ?
N9 Fe2 N6 C16 -5.7(7) . . . . ?
C7 N2 C6 O1 1.2(12) . . . . ?
Fe1 N2 C6 O1 -174.0(6) . . . . ?
C7 N2 C6 C5 -179.0(6) . . . . ?
Fe1 N2 C6 C5 5.7(8) . . . . ?
N1 C5 C6 O1 180.0(6) . . . . ?
C4 C5 C6 O1 0.6(10) . . . . ?
N1 C5 C6 N2 0.2(8) . . . . ?
C4 C5 C6 N2 -179.2(6) . . . . ?
N6 Fe2 N7 C21 -6.0(5) . . . . ?
O7 Fe2 N7 C21 -99.2(5) . . . . ?
N10 Fe2 N7 C21 -6.5(7) . . . . ?
O8 Fe2 N7 C21 88.8(5) . . . . ?
N8 Fe2 N7 C21 169.6(5) . . . . ?
N9 Fe2 N7 C21 -176.6(4) . . . . ?
N6 Fe2 N7 C22 -177.9(5) . . . . ?
O7 Fe2 N7 C22 88.8(5) . . . . ?
N10 Fe2 N7 C22 -178.5(4) . . . . ?
O8 Fe2 N7 C22 -83.2(5) . . . . ?
N8 Fe2 N7 C22 -2.4(4) . . . . ?
N9 Fe2 N7 C22 11.4(7) . . . . ?
N6 Fe2 O7 C29 -15.4(7) . . . . ?
N7 Fe2 O7 C29 55.9(7) . . . . ?
N10 Fe2 O7 C29 -86.7(7) . . . . ?
N8 Fe2 O7 C29 128.5(7) . . . . ?
N9 Fe2 O7 C29 -158.0(7) . . . . ?
C6 N2 C7 C8 169.3(6) . . . . ?
Fe1 N2 C7 C8 -15.4(8) . . . . ?
N6 Fe2 N8 C23 35.2(6) . . . . ?
N7 Fe2 N8 C23 28.0(4) . . . . ?
O7 Fe2 N8 C23 -58.1(5) . . . . ?
N10 Fe2 N8 C23 -156.1(4) . . . . ?
O8 Fe2 N8 C23 127.1(5) . . . . ?
N9 Fe2 N8 C23 -143.8(5) . . . . ?
N6 Fe2 N8 C24 161.9(5) . . . . ?
N7 Fe2 N8 C24 154.7(5) . . . . ?
O7 Fe2 N8 C24 68.6(5) . . . . ?
N10 Fe2 N8 C24 -29.4(7) . . . . ?
O8 Fe2 N8 C24 -106.2(5) . . . . ?
N9 Fe2 N8 C24 -17.1(5) . . . . ?
N6 Fe2 O8 C30 -37.1(6) . . . . ?
N7 Fe2 O8 C30 -109.1(6) . . . . ?
N10 Fe2 O8 C30 33.7(6) . . . . ?
N8 Fe2 O8 C30 179.4(6) . . . . ?
N9 Fe2 O8 C30 105.6(6) . . . . ?
C9 N3 C8 C7 -178.7(7) . . . . ?
Fe1 N3 C8 C7 -52.5(7) . . . . ?
N2 C7 C8 N3 44.3(8) . . . . ?
N6 Fe2 N9 C25 166.3(5) . . . . ?
N7 Fe2 N9 C25 -28.5(7) . . . . ?
O7 Fe2 N9 C25 -106.0(5) . . . . ?
N10 Fe2 N9 C25 157.8(5) . . . . ?
O8 Fe2 N9 C25 69.0(5) . . . . ?
N8 Fe2 N9 C25 -14.7(5) . . . . ?
N6 Fe2 N9 C26 39.5(6) . . . . ?
N7 Fe2 N9 C26 -155.3(4) . . . . ?
O7 Fe2 N9 C26 127.2(5) . . . . ?
N10 Fe2 N9 C26 31.0(5) . . . . ?
O8 Fe2 N9 C26 -57.8(5) . . . . ?
N8 Fe2 N9 C26 -141.5(5) . . . . ?
C8 N3 C9 C10 165.2(7) . . . . ?
Fe1 N3 C9 C10 40.7(8) . . . . ?
N6 Fe2 N10 C28 -2.7(5) . . . . ?
N7 Fe2 N10 C28 -2.1(7) . . . . ?
O7 Fe2 N10 C28 87.8(6) . . . . ?
O8 Fe2 N10 C28 -100.3(5) . . . . ?
N8 Fe2 N10 C28 -175.7(5) . . . . ?
N9 Fe2 N10 C28 171.9(6) . . . . ?
N6 Fe2 N10 C27 179.0(6) . . . . ?
N7 Fe2 N10 C27 179.5(5) . . . . ?
O7 Fe2 N10 C27 -90.6(5) . . . . ?
O8 Fe2 N10 C27 81.3(5) . . . . ?
N8 Fe2 N10 C27 6.0(7) . . . . ?
N9 Fe2 N10 C27 -6.4(5) . . . . ?
C11 N4 C10 C9 171.3(7) . . . . ?
Fe1 N4 C10 C9 48.4(8) . . . . ?
N3 C9 C10 N4 -58.9(9) . . . . ?
C10 N4 C11 C12 -173.0(7) . . . . ?
Fe1 N4 C11 C12 -48.8(7) . . . . ?
C13 N5 C12 C11 161.1(6) . . . . ?
Fe1 N5 C12 C11 -25.1(8) . . . . ?
N4 C11 C12 N5 48.2(8) . . . . ?
C12 N5 C13 O2 2.4(11) . . . . ?
Fe1 N5 C13 O2 -171.3(6) . . . . ?
C12 N5 C13 C1 -177.9(6) . . . . ?
Fe1 N5 C13 C1 8.4(8) . . . . ?
N1 C1 C13 O2 171.3(6) . . . . ?
C2 C1 C13 O2 -9.0(10) . . . . ?
N1 C1 C13 N5 -8.4(9) . . . . ?
C2 C1 C13 N5 171.2(6) . . . . ?
C20 N6 C16 C17 -3.2(10) . . . . ?
Fe2 N6 C16 C17 174.7(5) . . . . ?
C20 N6 C16 C28 179.4(6) . . . . ?
Fe2 N6 C16 C28 -2.7(8) . . . . ?
N6 C16 C17 C18 1.5(11) . . . . ?
C28 C16 C17 C18 178.7(7) . . . . ?
C16 C17 C18 C19 0.9(11) . . . . ?
C16 C17 C18 Cl2 -179.4(5) . . . . ?
C17 C18 C19 C20 -1.7(11) . . . . ?
Cl2 C18 C19 C20 178.7(6) . . . . ?
C16 N6 C20 C19 2.3(10) . . . . ?
Fe2 N6 C20 C19 -175.5(5) . . . . ?
C16 N6 C20 C21 -179.1(6) . . . . ?
Fe2 N6 C20 C21 3.0(7) . . . . ?
C18 C19 C20 N6 0.1(10) . . . . ?
C18 C19 C20 C21 -178.3(6) . . . . ?
C22 N7 C21 O5 1.1(10) . . . . ?
Fe2 N7 C21 O5 -171.0(5) . . . . ?
C22 N7 C21 C20 -178.8(5) . . . . ?
Fe2 N7 C21 C20 9.2(7) . . . . ?
N6 C20 C21 O5 172.4(6) . . . . ?
C19 C20 C21 O5 -9.1(9) . . . . ?
N6 C20 C21 N7 -7.7(8) . . . . ?
C19 C20 C21 N7 170.8(6) . . . . ?
C21 N7 C22 C23 165.3(6) . . . . ?
Fe2 N7 C22 C23 -22.5(7) . . . . ?
C24 N8 C23 C22 -173.9(6) . . . . ?
Fe2 N8 C23 C22 -48.9(6) . . . . ?
N7 C22 C23 N8 46.4(7) . . . . ?
C23 N8 C24 C25 170.1(6) . . . . ?
Fe2 N8 C24 C25 45.8(7) . . . . ?
C26 N9 C25 C24 166.4(6) . . . . ?
Fe2 N9 C25 C24 43.0(8) . . . . ?
N8 C24 C25 N9 -59.2(9) . . . . ?
C25 N9 C26 C27 -176.8(6) . . . . ?
Fe2 N9 C26 C27 -51.7(7) . . . . ?
C28 N10 C27 C26 163.2(7) . . . . ?
Fe2 N10 C27 C26 -18.4(8) . . . . ?
N9 C26 C27 N10 46.0(8) . . . . ?
C27 N10 C28 O6 1.1(12) . . . . ?
Fe2 N10 C28 O6 -177.3(6) . . . . ?
C27 N10 C28 C16 -179.5(6) . . . . ?
Fe2 N10 C28 C16 2.1(8) . . . . ?
N6 C16 C28 O6 179.9(6) . . . . ?
C17 C16 C28 O6 2.5(10) . . . . ?
N6 C16 C28 N10 0.4(9) . . . . ?
C17 C16 C28 N10 -177.0(6) . . . . ?
